data_2015085
loop_
_publ_author_name
'Schwendtner, Karolina'
'Kolitsch, Uwe'

_publ_section_title
;
 CsGa(H~1.5~AsO~4~)~2~(H~2~AsO~4~) and isotypic
 CsCr(H~1.5~AsO~4~)~2~(H~2~AsO~4~): decorated kr\"ohnkite-like chains
 in two unusual hydrogen arsenates
;
_journal_coeditor_code SQ1217
_journal_issue 9
_journal_name_full 'Acta Crystallographica Section C'
_journal_page_first i90
_journal_page_last i93
_journal_paper_doi 10.1107/S0108270105023243
_journal_volume 61
_journal_year 2005
_chemical_formula_iupac 'Cs Cr (H1.5 As O4)2 (H2 As O4)'
_chemical_formula_structural '(Cs (Cr (H1.5 As O4)2 (H2 As O4))'
_chemical_formula_sum 'As3 Cr Cs H5 O12'
_chemical_formula_weight 606.71
_chemical_name_common 'caesium chromium hydrogen arsenate'
_chemical_name_systematic ' caesium chromium(III) hydrogen arsenate(V)'
_space_group_IT_number 15
_symmetry_cell_setting monoclinic
_symmetry_space_group_name_Hall '-C 2yc'
_symmetry_space_group_name_H-M 'C 1 2/c 1'
_atom_sites_solution_hydrogens difmap
_atom_sites_solution_primary direct
_atom_sites_solution_secondary difmap
_cell_angle_alpha 90.00
_cell_angle_beta 93.48(3)
_cell_angle_gamma 90.00
_cell_formula_units_Z 4
_cell_length_a 4.7440(10)
_cell_length_b 14.625(3)
_cell_length_c 15.127(3)
_cell_measurement_reflns_used 1973
_cell_measurement_temperature 293(2)
_cell_measurement_theta_max 32.58
_cell_measurement_theta_min 2.04
_cell_volume 1047.6(4)
_computing_cell_refinement 'HKL SCALEPACK (Otwinowski et al., 2003)'
_computing_data_collection 'COLLECT (Nonius, 2004)'
_computing_data_reduction 'HKL DENZO (Otwinowski et al., 2003) and SCALEPACK'
_computing_molecular_graphics 'Diamond (Brandenburg, 2005)'
_computing_publication_material SHELXL97
_computing_structure_refinement 'SHELXL97 (Sheldrick, 1997)'
_computing_structure_solution 'SHELXS97 (Sheldrick, 1997)'
_diffrn_ambient_temperature 293(2)
_diffrn_measured_fraction_theta_full 0.998
_diffrn_measured_fraction_theta_max 0.998
_diffrn_measurement_device_type 'Nonius KappaCCD'
_diffrn_measurement_method '\f and \w scans'
_diffrn_radiation_monochromator graphite
_diffrn_radiation_source 'fine-focus sealed tube'
_diffrn_radiation_type MoK\a
_diffrn_radiation_wavelength 0.71073
_diffrn_reflns_av_R_equivalents 0.0205
_diffrn_reflns_av_sigmaI/netI 0.0280
_diffrn_reflns_limit_h_max 7
_diffrn_reflns_limit_h_min -7
_diffrn_reflns_limit_k_max 22
_diffrn_reflns_limit_k_min -21
_diffrn_reflns_limit_l_max 22
_diffrn_reflns_limit_l_min -22
_diffrn_reflns_number 3740
_diffrn_reflns_theta_full 32.61
_diffrn_reflns_theta_max 32.61
_diffrn_reflns_theta_min 2.70
_diffrn_standards_decay_% 0
_diffrn_standards_interval_time 0
_diffrn_standards_number 0
_exptl_absorpt_coefficient_mu 13.980
_exptl_absorpt_correction_T_max 0.7674
_exptl_absorpt_correction_T_min 0.4009
_exptl_absorpt_correction_type multi-scan
_exptl_absorpt_process_details
;
HKL SCALEPACK (Otwinowski et al., 2003)
;
_exptl_crystal_colour 'pale green'
_exptl_crystal_density_diffrn 3.847
_exptl_crystal_density_method 'not measured'
_exptl_crystal_description prism
_exptl_crystal_F_000 1116
_exptl_crystal_size_max 0.08
_exptl_crystal_size_mid 0.02
_exptl_crystal_size_min 0.02
_refine_diff_density_max 0.982
_refine_diff_density_min -0.798
_refine_ls_extinction_coef 0.00049(9)
_refine_ls_extinction_expression Fc^*^=kFc[1+0.001xFc^2^\l^3^/sin(2\q)]^-1/4^
_refine_ls_extinction_method SHELXL97
_refine_ls_goodness_of_fit_ref 1.065
_refine_ls_hydrogen_treatment mixed
_refine_ls_matrix_type full
_refine_ls_number_parameters 89
_refine_ls_number_reflns 1918
_refine_ls_number_restraints 0
_refine_ls_restrained_S_all 1.067
_refine_ls_R_factor_all 0.0354
_refine_ls_R_factor_gt 0.0242
_refine_ls_shift/su_max 0.000
_refine_ls_shift/su_mean 0.000
_refine_ls_structure_factor_coef Fsqd
_refine_ls_weighting_details 'calc w=1/[\s^2^(Fo^2^)+(0.023P)^2^+2.08P] where P=(Fo^2^+2Fc^2^)/3'
_refine_ls_weighting_scheme calc
_refine_ls_wR_factor_gt 0.0497
_refine_ls_wR_factor_ref 0.0527
_reflns_number_gt 1593
_reflns_number_total 1918
_reflns_threshold_expression I>2\s(I)
_cod_data_source_file sq1217.cif
_cod_data_source_block II
_cod_original_sg_symbol_H-M 'C 2/c'
_cod_database_code 2015085
_cod_database_fobs_code 2015085

loop_
_symmetry_equiv_pos_as_xyz
'x, y, z'
'-x, y, -z+1/2'
'x+1/2, y+1/2, z'
'-x+1/2, y+1/2, -z+1/2'
'-x, -y, -z'
'x, -y, z-1/2'
'-x+1/2, -y+1/2, -z'
'x+1/2, -y+1/2, z-1/2'

loop_
_atom_site_label
_atom_site_fract_x
_atom_site_fract_y
_atom_site_fract_z
_atom_site_U_iso_or_equiv
_atom_site_adp_type
_atom_site_calc_flag
_atom_site_refinement_flags
_atom_site_occupancy
_atom_site_disorder_assembly
_atom_site_disorder_group
_atom_site_type_symbol
Cs 0.0000 0.0000 0.0000 0.02773(8) Uani d S 1 . . Cs
Cr 0.0000 0.14373(4) 0.2500 0.00847(11) Uani d S 1 . . Cr
As1 0.47360(5) 0.216663(18) 0.122801(17) 0.01003(7) Uani d . 1 . . As
O1 0.2226(4) 0.14100(13) 0.14451(12) 0.0124(3) Uani d . 1 . . O
O2 0.7443(4) 0.23967(12) 0.19633(12) 0.0119(3) Uani d . 1 . . O
O3 0.5927(4) 0.18680(15) 0.02376(14) 0.0189(4) Uani d D 1 . . O
H3 0.684(18) 0.234(5) 0.011(7) 0.040 Uiso d PD 0.50 . . H
O4 0.3259(5) 0.32334(13) 0.11011(16) 0.0208(4) Uani d D 1 . . O
H1 0.192(9) 0.324(3) 0.073(3) 0.056(15) Uiso d D 1 . . H
As2 0.5000 -0.00576(2) 0.2500 0.01002(8) Uani d S 1 . . As
O5 0.2585(4) 0.05068(12) 0.30442(12) 0.0128(4) Uani d . 1 . . O
O6 0.3402(4) -0.07461(14) 0.17022(15) 0.0200(4) Uani d D 1 . . O
H2 0.307(11) -0.122(3) 0.189(3) 0.072(18) Uiso d D 1 . . H

loop_
_atom_site_aniso_label
_atom_site_aniso_U_11
_atom_site_aniso_U_22
_atom_site_aniso_U_33
_atom_site_aniso_U_12
_atom_site_aniso_U_13
_atom_site_aniso_U_23
Cs 0.04241(18) 0.01932(14) 0.02050(14) -0.00307(11) -0.00607(12) -0.00064(9)
Cr 0.0075(2) 0.0088(2) 0.0091(2) 0.000 0.00074(18) 0.000
As1 0.00869(11) 0.01110(13) 0.01023(12) -0.00145(8) -0.00009(8) 0.00107(9)
O1 0.0103(8) 0.0143(9) 0.0126(8) -0.0031(6) 0.0022(6) -0.0010(7)
O2 0.0095(8) 0.0114(8) 0.0144(9) -0.0004(6) -0.0026(7) 0.0008(7)
O3 0.0177(10) 0.0273(11) 0.0123(9) -0.0061(8) 0.0055(7) -0.0036(8)
O4 0.0184(10) 0.0138(9) 0.0292(12) 0.0027(7) -0.0062(9) 0.0044(8)
As2 0.00859(16) 0.00897(16) 0.01245(17) 0.000 0.00023(12) 0.000
O5 0.0106(8) 0.0133(9) 0.0148(9) 0.0030(6) 0.0029(7) 0.0010(7)
O6 0.0222(10) 0.0149(10) 0.0222(11) -0.0054(8) -0.0037(8) -0.0033(8)

loop_
_atom_type_symbol
_atom_type_description
_atom_type_scat_dispersion_real
_atom_type_scat_dispersion_imag
_atom_type_scat_source
O O 0.0106 0.0060 'International Tables Vol C Tables 4.2.6.8 and 6.1.1.4'
Cr Cr 0.3209 0.6236 'International Tables Vol C Tables 4.2.6.8 and 6.1.1.4'
As As 0.0499 2.0058 'International Tables Vol C Tables 4.2.6.8 and 6.1.1.4'
Cs Cs -0.3680 2.1192 'International Tables Vol C Tables 4.2.6.8 and 6.1.1.4'
H H 0.0000 0.0000 'International Tables Vol C Tables 4.2.6.8 and 6.1.1.4'

loop_
_geom_angle_atom_site_label_1
_geom_angle_atom_site_label_2
_geom_angle_atom_site_label_3
_geom_angle_site_symmetry_1
_geom_angle_site_symmetry_3
_geom_angle
_geom_angle_publ_flag
O1 Cs O1 . 5 180.00(7) no
O1 Cs O6 . 5 118.39(5) no
O1 Cs O6 5 5 61.61(5) no
O1 Cs O6 . . 61.61(5) no
O1 Cs O6 5 . 118.39(5) no
O6 Cs O6 5 . 180.00(9) no
O1 Cs O4 . 7 75.31(6) no
O1 Cs O4 5 7 104.69(6) no
O6 Cs O4 5 7 55.39(5) no
O6 Cs O4 . 7 124.61(5) no
O1 Cs O4 . 3_445 104.69(6) no
O1 Cs O4 5 3_445 75.31(6) no
O6 Cs O4 5 3_445 124.61(5) no
O6 Cs O4 . 3_445 55.39(5) no
O4 Cs O4 7 3_445 180.00(4) no
O1 Cs O5 . 2 50.69(4) no
O1 Cs O5 5 2 129.31(4) no
O6 Cs O5 5 2 116.61(5) no
O6 Cs O5 . 2 63.39(5) no
O4 Cs O5 7 2 113.54(5) no
O4 Cs O5 3_445 2 66.46(5) no
O1 Cs O5 . 6 129.31(4) no
O1 Cs O5 5 6 50.69(4) no
O6 Cs O5 5 6 63.39(5) no
O6 Cs O5 . 6 116.61(5) no
O4 Cs O5 7 6 66.46(5) no
O4 Cs O5 3_445 6 113.54(5) no
O5 Cs O5 2 6 180.00(5) no
O1 Cs O3 . 1_455 64.23(5) no
O1 Cs O3 5 1_455 115.77(5) no
O6 Cs O3 5 1_455 62.53(5) no
O6 Cs O3 . 1_455 117.47(5) no
O4 Cs O3 7 1_455 64.59(5) no
O4 Cs O3 3_445 1_455 115.41(5) no
O5 Cs O3 2 1_455 59.02(5) no
O5 Cs O3 6 1_455 120.98(5) no
O1 Cs O3 . 5_655 115.77(5) no
O1 Cs O3 5 5_655 64.23(5) no
O6 Cs O3 5 5_655 117.47(5) no
O6 Cs O3 . 5_655 62.53(5) no
O4 Cs O3 7 5_655 115.41(5) no
O4 Cs O3 3_445 5_655 64.59(5) no
O5 Cs O3 2 5_655 120.98(5) no
O5 Cs O3 6 5_655 59.02(5) no
O3 Cs O3 1_455 5_655 180.00(7) no
O1 Cr O1 . 2 177.67(11) no
O1 Cr O5 . 2 89.89(7) no
O1 Cr O5 2 2 88.50(8) no
O1 Cr O5 . . 88.50(8) no
O1 Cr O5 2 . 89.89(7) no
O5 Cr O5 2 . 93.03(11) no
O1 Cr O2 . 2_655 90.08(8) no
O1 Cr O2 2 2_655 91.56(8) no
O5 Cr O2 2 2_655 178.79(8) no
O5 Cr O2 . 2_655 88.18(7) no
O1 Cr O2 . 1_455 91.56(8) no
O1 Cr O2 2 1_455 90.08(8) no
O5 Cr O2 2 1_455 88.18(7) no
O5 Cr O2 . 1_455 178.79(8) no
O2 Cr O2 2_655 1_455 90.61(10) no
O1 As1 O2 . . 121.80(9) no
O1 As1 O3 . . 106.46(10) no
O2 As1 O3 . . 110.80(10) no
O1 As1 O4 . . 109.44(10) no
O2 As1 O4 . . 100.50(10) no
O3 As1 O4 . . 106.97(11) no
As1 O3 H3 . . 101(7) no
As1 O4 H1 . . 112(4) no
O5 As2 O5 2_655 . 120.73(13) no
O5 As2 O6 2_655 . 103.35(10) no
O5 As2 O6 . . 110.52(10) no
O5 As2 O6 2_655 2_655 110.52(10) no
O5 As2 O6 . 2_655 103.35(10) no
O6 As2 O6 . 2_655 107.99(16) no
As2 O6 H2 . . 112(4) no

loop_
_geom_bond_atom_site_label_1
_geom_bond_atom_site_label_2
_geom_bond_site_symmetry_2
_geom_bond_distance
_geom_bond_publ_flag
As1 O1 . 1.6727(18) yes
As1 O2 . 1.6811(18) yes
As1 O3 . 1.690(2) yes
As1 O4 . 1.716(2) yes
O3 H3 . 0.84(4) no
O4 H1 . 0.82(4) no
As2 O5 . 1.6692(18) yes
As2 O5 2_655 1.6692(18) no
As2 O6 . 1.713(2) yes
As2 O6 2_655 1.713(2) no
O6 H2 . 0.76(4) no
Cr O1 . 1.9667(19) yes
Cr O1 2 1.9667(19) no
Cr O5 2 1.9776(18) yes
Cr O5 . 1.9776(18) no
Cr O2 2_655 1.9950(18) yes
Cr O2 1_455 1.9950(18) no
Cs O1 . 3.1409(19) yes
Cs O1 5 3.1409(19) no
Cs O6 5 3.150(3) no
Cs O6 . 3.150(3) yes
Cs O4 7 3.209(2) yes
Cs O4 3_445 3.209(2) no
Cs O5 2 3.354(2) yes
Cs O5 6 3.354(2) no
Cs O3 1_455 3.378(2) yes
Cs O3 5_655 3.378(2) no

loop_
_geom_hbond_atom_site_label_D
_geom_hbond_atom_site_label_H
_geom_hbond_atom_site_label_A
_geom_hbond_site_symmetry_A
_geom_hbond_distance_DH
_geom_hbond_distance_HA
_geom_hbond_distance_DA
_geom_hbond_angle_DHA
_geom_hbond_publ_flag
O3 H3 O3 7_655 0.84(4) 1.68(4) 2.508(4) 169(10) yes
O4 H1 O3 7 0.82(4) 1.94(4) 2.753(3) 172(5) yes
O6 H2 O2 3_445 0.76(4) 2.05(4) 2.786(3) 161(5) yes
